data_4082991
loop_
_publ_author_name
'Nelson, David J.'
'Collado, Alba'
'Manzini, Simone'
'Meiries, Sebastien'
'Slawin, Alexandra M. Z.'
'Cordes, David B.'
'Nolan, Steven P.'

_publ_section_title
;
 Methoxy-FunctionalizedN-Heterocyclic Carbenes
;
_journal_issue 8
_journal_name_full Organometallics
_journal_page_first 2048
_journal_paper_doi 10.1021/om5001919
_journal_volume 33
_journal_year 2014
_chemical_formula_moiety 'C72 H59 Au Cl N2 O2'
_chemical_formula_sum 'C72 H59 Au Cl N2 O2'
_chemical_formula_weight 1216.69
_space_group_IT_number 14
_symmetry_cell_setting monoclinic
_symmetry_Int_Tables_number 14
_symmetry_space_group_name_Hall '-P 2yn'
_symmetry_space_group_name_H-M 'P 1 21/n 1'
_atom_sites_solution_hydrogens geom
_atom_sites_solution_primary direct
_atom_sites_solution_secondary difmap
_cell_angle_alpha 90.0000
_cell_angle_beta 100.1740(13)
_cell_angle_gamma 90.0000
_cell_formula_units_Z 4
_cell_length_a 12.7720(10)
_cell_length_b 21.6081(17)
_cell_length_c 22.5864(18)
_cell_measurement_reflns_used 17752
_cell_measurement_temperature 93
_cell_measurement_theta_max 25.35
_cell_measurement_theta_min 1.87
_cell_volume 6135.3(8)
_computing_cell_refinement 'CrystalClear-SM Expert 2.1 b29'
_computing_data_collection 'CrystalClear-SM Expert 2.1 b29 (Rigaku, 2013)'
_computing_data_reduction 'CrystalClear-SM Expert 2.1 b29'
_computing_molecular_graphics 'CrystalStructure 4.1'
_computing_publication_material 'CrystalStructure 4.1 (Rigaku, 2013)'
_computing_structure_refinement 'SHELXL-2013 (Sheldrick, 2013)'
_computing_structure_solution 'DIRDIF99-PATTY (Gould, et al., 1999)'
_diffrn_ambient_temperature 93
_diffrn_detector_area_resol_mean 5.811
_diffrn_measured_fraction_theta_full 0.993
_diffrn_measured_fraction_theta_max 0.992
_diffrn_measurement_device_type 'Rigaku XtaLAB P200'
_diffrn_measurement_method \w
_diffrn_radiation_type 'Mo K\a'
_diffrn_radiation_wavelength 0.71075
_diffrn_reflns_av_R_equivalents 0.0307
_diffrn_reflns_Laue_measured_fraction_full 0.993
_diffrn_reflns_Laue_measured_fraction_max 0.992
_diffrn_reflns_limit_h_max 14
_diffrn_reflns_limit_h_min -15
_diffrn_reflns_limit_k_max 26
_diffrn_reflns_limit_k_min -26
_diffrn_reflns_limit_l_max 27
_diffrn_reflns_limit_l_min -27
_diffrn_reflns_number 80245
_diffrn_reflns_point_group_measured_fraction_full 0.993
_diffrn_reflns_point_group_measured_fraction_max 0.992
_diffrn_reflns_theta_full 25.000
_diffrn_reflns_theta_max 25.371
_diffrn_reflns_theta_min 1.832
_diffrn_standards_number 0
_exptl_absorpt_coefficient_mu 2.495
_exptl_absorpt_correction_T_max 0.779
_exptl_absorpt_correction_T_min 0.642
_exptl_absorpt_correction_type multi-scan
_exptl_absorpt_process_details 'REQAB (Rigaku, 1998)'
_exptl_crystal_colour colorless
_exptl_crystal_density_diffrn 1.317
_exptl_crystal_density_method 'not measured'
_exptl_crystal_description prism
_exptl_crystal_F_000 2468.00
_exptl_crystal_size_max 0.200
_exptl_crystal_size_mid 0.150
_exptl_crystal_size_min 0.100
_refine_diff_density_max 2.36
_refine_diff_density_min -1.68
_refine_ls_extinction_method none
_refine_ls_goodness_of_fit_ref 1.077
_refine_ls_hydrogen_treatment constr
_refine_ls_number_parameters 696
_refine_ls_number_reflns 11179
_refine_ls_number_restraints 30
_refine_ls_R_factor_gt 0.0615
_refine_ls_shift/su_max 0.002
_refine_ls_structure_factor_coef Fsqd
_refine_ls_weighting_details 'w = 1/[\s^2^(Fo^2^)+(0.1182P)^2^+39.0516P] where P=(Fo^2^+2Fc^2^)/3'
_refine_ls_weighting_scheme calc
_refine_ls_wR_factor_ref 0.1885
_reflns_number_gt 10116
_reflns_number_total 11179
_reflns_threshold_expression F^2^>2.0\s(F^2^)
_cod_data_source_file om5001919_si_002.cif
_cod_data_source_block 1f
_cod_depositor_comments 'Adding full bibliography for 4082989--4083003.cif.'
_cod_database_code 4082991

loop_
_symmetry_equiv_pos_site_id
_symmetry_equiv_pos_as_xyz
1 +X,+Y,+Z
2 1/2-X,1/2+Y,1/2-Z
3 -X,-Y,-Z
4 1/2+X,1/2-Y,1/2+Z

loop_
_atom_site_label
_atom_site_type_symbol
_atom_site_fract_x
_atom_site_fract_y
_atom_site_fract_z
_atom_site_U_iso_or_equiv
_atom_site_adp_type
_atom_site_occupancy
_atom_site_site_symmetry_multiplicity
_atom_site_site_symmetry_order
_atom_site_calc_flag
_atom_site_refinement_flags
Au1 Au 0.55119(2) 0.34862(2) 0.69071(2) 0.02858(12) Uani 1 4 0 d .
Cl1 Cl 0.72401(16) 0.37804(12) 0.72020(11) 0.0616(7) Uani 1 4 0 d .
O9 O 0.3595(8) 0.5121(3) 0.4416(2) 0.076(3) Uani 1 4 0 d .
O42 O 0.4981(8) 0.1735(3) 0.9217(2) 0.074(3) Uani 1 4 0 d .
N2 N 0.3257(6) 0.3401(3) 0.6214(3) 0.0380(15) Uani 1 4 0 d .
N5 N 0.3486(4) 0.2840(3) 0.7008(2) 0.0289(12) Uani 1 4 0 d .
C1 C 0.3998(5) 0.3233(3) 0.6691(3) 0.0262(13) Uani 1 4 0 d .
C3 C 0.2292(7) 0.3115(4) 0.6235(4) 0.051(2) Uani 1 4 0 d .
C4 C 0.2431(6) 0.2764(4) 0.6725(4) 0.046(2) Uani 1 4 0 d .
C6 C 0.3407(7) 0.3838(3) 0.5750(3) 0.0380(17) Uani 1 4 0 d .
C7 C 0.3758(8) 0.3633(3) 0.5242(3) 0.044(2) Uani 1 4 0 d .
C8 C 0.3840(8) 0.4061(3) 0.4779(3) 0.050(2) Uani 1 4 0 d .
C9 C 0.3548(9) 0.4670(3) 0.4843(3) 0.054(3) Uani 1 4 0 d .
C10 C 0.3216(9) 0.4874(4) 0.5357(3) 0.059(3) Uani 1 4 0 d .
C11 C 0.3114(8) 0.4456(3) 0.5824(3) 0.048(2) Uani 1 4 0 d .
C12 C 0.4099(11) 0.2957(4) 0.5160(4) 0.069(4) Uani 1 4 0 d .
C13 C 0.5371(5) 0.2890(4) 0.5088(4) 0.108(6) Uani 1 4 0 d .
C14 C 0.6090(6) 0.3362(3) 0.5282(4) 0.077(4) Uani 1 4 0 d .
C15 C 0.7146(6) 0.3306(4) 0.5214(4) 0.093(4) Uani 1 4 0 d .
C16 C 0.7483(6) 0.2777(5) 0.4951(5) 0.118(5) Uani 1 4 0 d .
C17 C 0.6765(9) 0.2306(4) 0.4757(5) 0.127(6) Uani 1 4 0 d .
C18 C 0.5709(8) 0.2362(3) 0.4826(5) 0.113(5) Uani 1 4 0 d .
C19 C 0.3341(8) 0.2673(3) 0.4615(3) 0.0446(19) Uani 1 4 0 d .
C20 C 0.3559(7) 0.2739(4) 0.4028(3) 0.0403(17) Uani 1 4 0 d .
C21 C 0.2870(7) 0.2461(4) 0.3546(3) 0.0427(18) Uani 1 4 0 d .
C22 C 0.1996(8) 0.2135(4) 0.3642(4) 0.052(2) Uani 1 4 0 d .
C23 C 0.1788(10) 0.2075(5) 0.4219(5) 0.065(3) Uani 1 4 0 d .
C24 C 0.2449(9) 0.2340(4) 0.4697(4) 0.056(2) Uani 1 4 0 d .
C25 C 0.3971(13) 0.4938(5) 0.3880(4) 0.086(4) Uani 1 4 0 d .
C26 C 0.2674(10) 0.4677(4) 0.6378(3) 0.058(3) Uani 1 4 0 d .
C27 C 0.1501(12) 0.4638(5) 0.6302(4) 0.072(4) Uani 1 4 0 d .
C28 C 0.0812(9) 0.4577(4) 0.5750(4) 0.057(2) Uani 1 4 0 d .
C29 C -0.0294(11) 0.4526(4) 0.5700(5) 0.068(3) Uani 1 4 0 d .
C30 C -0.0726(15) 0.4515(9) 0.6212(7) 0.146(9) Uani 1 4 0 d .
C31 C -0.0013(19) 0.4548(15) 0.6777(8) 0.233(19) Uani 1 4 0 d .
C32 C 0.1047(17) 0.4636(12) 0.6815(7) 0.180(13) Uani 1 4 0 d .
C33 C 0.3131(7) 0.5302(4) 0.6587(3) 0.0434(19) Uani 1 4 0 d .
C34 C 0.2644(6) 0.5853(3) 0.6389(3) 0.0351(15) Uani 1 4 0 d .
C35 C 0.3151(9) 0.6414(4) 0.6568(5) 0.057(2) Uani 1 4 0 d .
C36 C 0.4124(10) 0.6422(7) 0.6956(7) 0.098(6) Uani 1 4 0 d .
C37 C 0.4575(10) 0.5875(9) 0.7160(8) 0.146(9) Uani 1 4 0 d .
C38 C 0.4071(11) 0.5313(7) 0.6984(6) 0.117(7) Uani 1 4 0 d .
C39 C 0.3932(5) 0.2556(3) 0.7577(3) 0.0291(14) Uani 1 4 0 d .
C40 C 0.4444(6) 0.1979(3) 0.7581(3) 0.0289(14) Uani 1 4 0 d .
C41 C 0.4804(7) 0.1698(3) 0.8128(3) 0.0370(16) Uani 1 4 0 d .
C42 C 0.4639(9) 0.1979(3) 0.8661(3) 0.049(2) Uani 1 4 0 d .
C43 C 0.4148(9) 0.2556(3) 0.8654(3) 0.053(2) Uani 1 4 0 d .
C44 C 0.3786(6) 0.2855(3) 0.8107(3) 0.0347(16) Uani 1 4 0 d .
C45 C 0.4624(6) 0.1679(3) 0.6997(3) 0.0333(15) Uani 1 4 0 d .
C46 C 0.5623(5) 0.1266(3) 0.7084(3) 0.0379(16) Uani 1 4 0 d .
C47 C 0.6604(6) 0.1553(3) 0.7252(6) 0.190(11) Uani 1 4 0 d .
C48 C 0.7529(4) 0.1201(4) 0.7356(6) 0.234(13) Uani 1 4 0 d .
C49 C 0.7472(4) 0.0561(4) 0.7293(4) 0.092(5) Uani 1 4 0 d .
C50 C 0.6490(5) 0.0274(3) 0.7125(4) 0.071(3) Uani 1 4 0 d .
C51 C 0.5566(4) 0.0627(3) 0.7020(4) 0.070(3) Uani 1 4 0 d .
C52 C 0.3628(6) 0.1345(3) 0.6665(3) 0.0361(16) Uani 1 4 0 d .
C53 C 0.2938(6) 0.1035(4) 0.6973(4) 0.0447(19) Uani 1 4 0 d .
C54 C 0.2083(7) 0.0687(4) 0.6655(6) 0.070(3) Uani 1 4 0 d .
C55 C 0.1917(10) 0.0653(6) 0.6049(8) 0.095(5) Uani 1 4 0 d .
C56 C 0.2597(12) 0.0975(6) 0.5742(6) 0.090(5) Uani 1 4 0 d .
C57 C 0.3450(9) 0.1324(5) 0.6043(4) 0.060(2) Uani 1 4 0 d .
C58 C 0.5797(13) 0.1267(5) 0.9260(4) 0.092(5) Uani 1 4 0 d .
C59 C 0.3328(7) 0.3513(3) 0.8114(4) 0.0359(17) Uani 1 4 0 d .
C60 C 0.2182(7) 0.3531(3) 0.8222(3) 0.0376(17) Uani 1 4 0 d .
C61 C 0.1422(9) 0.3067(6) 0.8077(6) 0.075(3) Uani 1 4 0 d .
C62 C 0.0349(10) 0.3125(7) 0.8144(7) 0.088(4) Uani 1 4 0 d .
C63 C 0.0023(9) 0.3620(5) 0.8353(5) 0.059(2) Uani 1 4 0 d .
C64 C 0.0676(9) 0.4138(6) 0.8494(7) 0.086(4) Uani 1 4 0 d .
C65 C 0.1734(9) 0.4086(5) 0.8415(7) 0.082(4) Uani 1 4 0 d .
C66 C 0.4121(6) 0.3909(3) 0.8552(3) 0.0339(15) Uani 1 4 0 d .
C67 C 0.4958(7) 0.4195(3) 0.8340(4) 0.0420(18) Uani 1 4 0 d .
C68 C 0.5734(7) 0.4526(3) 0.8723(4) 0.0443(18) Uani 1 4 0 d .
C69 C 0.5676(7) 0.4580(4) 0.9314(4) 0.049(2) Uani 1 4 0 d .
C70 C 0.4846(7) 0.4291(4) 0.9539(4) 0.048(2) Uani 1 4 0 d .
C71 C 0.4063(6) 0.3966(4) 0.9154(3) 0.0386(16) Uani 1 4 0 d .
C72 C 0.9457(10) 0.2983(6) 0.6277(7) 0.106(12) Uani 0.5 4 0 d .
C73 C 0.9576(9) 0.2472(8) 0.6657(5) 0.075(7) Uani 0.5 4 0 d .
C74 C 0.9917(9) 0.1911(7) 0.6458(6) 0.066(6) Uani 0.5 4 0 d .
C75 C 1.0138(9) 0.1861(5) 0.5879(6) 0.072(7) Uani 0.5 4 0 d .
C76 C 1.0019(10) 0.2372(6) 0.5499(5) 0.058(5) Uani 0.5 4 0 d .
C77 C 0.9678(11) 0.2933(5) 0.5698(6) 0.075(7) Uani 0.5 4 0 d .
H3 H 0.16515 0.31626 0.59522 0.0608 Uiso 1 4 0 calc R
H4 H 0.19114 0.25097 0.68573 0.0551 Uiso 1 4 0 calc R
H8 H 0.40922 0.39318 0.44274 0.0598 Uiso 1 4 0 calc R
H10 H 0.30547 0.52992 0.53985 0.0706 Uiso 1 4 0 calc R
H12 H 0.40002 0.27208 0.55275 0.0832 Uiso 1 4 0 calc R
H14 H 0.5859 0.37235 0.54619 0.0918 Uiso 1 4 0 calc R
H15 H 0.76369 0.36284 0.53465 0.1116 Uiso 1 4 0 calc R
H16 H 0.82053 0.27389 0.49043 0.1416 Uiso 1 4 0 calc R
H17 H 0.69958 0.19443 0.45776 0.1529 Uiso 1 4 0 calc R
H18 H 0.52179 0.20394 0.4693 0.1361 Uiso 1 4 0 calc R
H20 H 0.41611 0.29669 0.3958 0.0483 Uiso 1 4 0 calc R
H21 H 0.30135 0.25006 0.31489 0.0512 Uiso 1 4 0 calc R
H22 H 0.15345 0.19499 0.33131 0.0626 Uiso 1 4 0 calc R
H23 H 0.11822 0.18492 0.42861 0.0782 Uiso 1 4 0 calc R
H24 H 0.22931 0.22943 0.50905 0.0677 Uiso 1 4 0 calc R
H25A H 0.34661 0.46467 0.36523 0.1032 Uiso 1 4 0 calc R
H25B H 0.46675 0.4739 0.39893 0.1032 Uiso 1 4 0 calc R
H25C H 0.40356 0.53043 0.36331 0.1032 Uiso 1 4 0 calc R
H26 H 0.29552 0.43801 0.6708 0.0692 Uiso 1 4 0 calc R
H28 H 0.11081 0.4569 0.53928 0.0681 Uiso 1 4 0 calc R
H29 H -0.07368 0.44988 0.53157 0.0817 Uiso 1 4 0 calc R
H30 H -0.14732 0.44868 0.61944 0.1750 Uiso 1 4 0 calc R
H31 H -0.02929 0.45065 0.71377 0.2799 Uiso 1 4 0 calc R
H32 H 0.1483 0.46979 0.71971 0.2159 Uiso 1 4 0 calc R
H34 H 0.19692 0.58508 0.61326 0.0422 Uiso 1 4 0 calc R
H35 H 0.28251 0.67933 0.64227 0.0680 Uiso 1 4 0 calc R
H36 H 0.44689 0.68027 0.70767 0.1174 Uiso 1 4 0 calc R
H37 H 0.52406 0.58749 0.74249 0.1748 Uiso 1 4 0 calc R
H38 H 0.43856 0.49352 0.7142 0.1402 Uiso 1 4 0 calc R
H41 H 0.51654 0.13124 0.81427 0.0443 Uiso 1 4 0 calc R
H43 H 0.40603 0.27463 0.90216 0.0635 Uiso 1 4 0 calc R
H45 H 0.47647 0.20257 0.67279 0.0399 Uiso 1 4 0 calc R
H47 H 0.66431 0.19904 0.72951 0.2281 Uiso 1 4 0 calc R
H48 H 0.81995 0.13968 0.74712 0.2813 Uiso 1 4 0 calc R
H49 H 0.81036 0.03201 0.73642 0.1100 Uiso 1 4 0 calc R
H50 H 0.64512 -0.01629 0.70812 0.0853 Uiso 1 4 0 calc R
H51 H 0.48948 0.04306 0.69051 0.0838 Uiso 1 4 0 calc R
H53 H 0.3042 0.10557 0.7399 0.0536 Uiso 1 4 0 calc R
H54 H 0.16188 0.04745 0.6871 0.0837 Uiso 1 4 0 calc R
H55 H 0.1347 0.04148 0.58372 0.1140 Uiso 1 4 0 calc R
H56 H 0.24785 0.09572 0.53151 0.1082 Uiso 1 4 0 calc R
H57 H 0.39006 0.15431 0.58231 0.0725 Uiso 1 4 0 calc R
H58A H 0.63426 0.13984 0.90315 0.1104 Uiso 1 4 0 calc R
H58B H 0.54804 0.08765 0.90948 0.1104 Uiso 1 4 0 calc R
H58C H 0.61217 0.12072 0.96828 0.1104 Uiso 1 4 0 calc R
H59 H 0.33183 0.36879 0.77029 0.0430 Uiso 1 4 0 calc R
H61 H 0.16399 0.26885 0.79225 0.0896 Uiso 1 4 0 calc R
H62 H -0.0131 0.27914 0.80324 0.1053 Uiso 1 4 0 calc R
H63 H -0.06925 0.36393 0.84159 0.0708 Uiso 1 4 0 calc R
H64 H 0.04122 0.45098 0.86377 0.1030 Uiso 1 4 0 calc R
H65 H 0.21795 0.44391 0.84929 0.0990 Uiso 1 4 0 calc R
H67 H 0.50017 0.41646 0.79258 0.0504 Uiso 1 4 0 calc R
H68 H 0.63042 0.47132 0.85705 0.0531 Uiso 1 4 0 calc R
H69 H 0.61961 0.48131 0.95741 0.0584 Uiso 1 4 0 calc R
H70 H 0.4817 0.43162 0.99562 0.0579 Uiso 1 4 0 calc R
H71 H 0.34872 0.37838 0.93067 0.0464 Uiso 1 4 0 calc R
H72 H 0.92243 0.33671 0.6413 0.1269 Uiso 0.5 4 0 calc R
H73 H 0.9425 0.25068 0.70523 0.0906 Uiso 0.5 4 0 calc R
H74 H 0.99983 0.15618 0.67171 0.0797 Uiso 0.5 4 0 calc R
H75 H 1.0371 0.1477 0.57425 0.0867 Uiso 0.5 4 0 calc R
H76 H 1.01703 0.23373 0.51032 0.0694 Uiso 0.5 4 0 calc R
H77 H 0.95969 0.32823 0.54384 0.0906 Uiso 0.5 4 0 calc R

loop_
_atom_site_aniso_label
_atom_site_aniso_U_11
_atom_site_aniso_U_22
_atom_site_aniso_U_33
_atom_site_aniso_U_12
_atom_site_aniso_U_13
_atom_site_aniso_U_23
Au1 0.03064(18) 0.02855(18) 0.02477(18) -0.00847(9) -0.00001(11) 0.00788(9)
Cl1 0.0321(10) 0.0758(16) 0.0717(15) -0.0186(10) -0.0053(9) 0.0373(13)
O9 0.178(8) 0.031(3) 0.020(3) 0.032(4) 0.021(4) 0.010(2)
O42 0.173(8) 0.025(3) 0.018(3) 0.000(4) -0.001(4) 0.008(2)
N2 0.053(4) 0.025(3) 0.028(3) -0.009(3) -0.015(3) 0.004(2)
N5 0.030(3) 0.026(3) 0.026(3) -0.012(2) -0.006(2) 0.005(2)
C1 0.033(3) 0.023(3) 0.019(3) -0.007(3) -0.004(2) 0.002(2)
C3 0.045(5) 0.028(4) 0.065(5) -0.011(3) -0.027(4) 0.010(4)
C4 0.033(4) 0.030(4) 0.067(5) -0.017(3) -0.012(4) 0.007(4)
C6 0.064(5) 0.022(3) 0.019(3) -0.001(3) -0.016(3) 0.004(3)
C7 0.080(6) 0.017(3) 0.027(4) 0.004(3) -0.014(4) -0.003(3)
C8 0.101(7) 0.027(4) 0.015(3) 0.015(4) -0.007(4) -0.003(3)
C9 0.116(8) 0.022(4) 0.018(3) 0.013(4) -0.002(4) 0.006(3)
C10 0.125(9) 0.027(4) 0.021(4) 0.024(5) 0.002(4) 0.004(3)
C11 0.091(7) 0.027(4) 0.020(3) 0.008(4) -0.003(4) 0.001(3)
C12 0.141(10) 0.020(4) 0.032(4) 0.012(5) -0.026(5) -0.008(3)
C13 0.135(11) 0.046(6) 0.104(9) 0.055(7) -0.085(9) -0.039(6)
C14 0.105(9) 0.061(6) 0.052(6) 0.047(6) -0.018(6) -0.007(5)
C15 0.095(10) 0.102(10) 0.072(8) 0.050(8) -0.011(7) -0.021(7)
C16 0.118(5) 0.118(5) 0.118(5) 0.0003(10) 0.0206(14) -0.0005(10)
C17 0.127(6) 0.127(6) 0.128(6) 0.0002(10) 0.0224(14) -0.0005(10)
C18 0.113(5) 0.113(5) 0.113(5) 0.0003(10) 0.0197(13) -0.0006(10)
C19 0.078(6) 0.021(3) 0.031(4) 0.005(4) -0.000(4) -0.005(3)
C20 0.052(5) 0.032(4) 0.034(4) 0.011(3) 0.001(3) -0.007(3)
C21 0.053(5) 0.046(4) 0.028(4) 0.016(4) 0.003(3) -0.009(3)
C22 0.068(6) 0.044(5) 0.042(5) -0.006(4) 0.002(4) -0.014(4)
C23 0.085(7) 0.048(5) 0.064(6) -0.016(5) 0.017(5) -0.004(5)
C24 0.101(8) 0.034(4) 0.036(4) -0.007(5) 0.017(5) -0.006(3)
C25 0.198(14) 0.041(5) 0.020(4) 0.030(7) 0.024(6) 0.007(3)
C26 0.118(9) 0.034(4) 0.020(4) 0.003(5) 0.009(4) 0.011(3)
C27 0.142(11) 0.048(5) 0.036(5) -0.040(6) 0.041(6) -0.004(4)
C28 0.093(7) 0.042(4) 0.044(5) 0.019(5) 0.034(5) 0.012(4)
C29 0.111(9) 0.038(5) 0.066(6) -0.008(5) 0.043(6) -0.000(4)
C30 0.168(16) 0.180(17) 0.120(12) -0.137(14) 0.107(12) -0.090(12)
C31 0.21(2) 0.42(4) 0.100(12) -0.24(3) 0.111(14) -0.134(19)
C32 0.200(19) 0.29(3) 0.077(9) -0.19(2) 0.092(12) -0.081(13)
C33 0.053(5) 0.047(4) 0.026(4) 0.021(4) -0.006(3) -0.009(3)
C34 0.038(4) 0.036(4) 0.030(3) 0.011(3) 0.005(3) -0.002(3)
C35 0.079(7) 0.040(4) 0.053(5) 0.003(4) 0.019(5) -0.012(4)
C36 0.064(7) 0.112(11) 0.127(12) -0.037(7) 0.044(8) -0.086(10)
C37 0.055(7) 0.179(16) 0.179(16) 0.063(9) -0.045(8) -0.143(14)
C38 0.101(10) 0.136(12) 0.087(9) 0.087(9) -0.055(8) -0.074(9)
C39 0.036(3) 0.023(3) 0.027(3) -0.013(3) 0.002(3) 0.005(2)
C40 0.036(4) 0.025(3) 0.023(3) -0.012(3) -0.000(3) 0.004(2)
C41 0.061(5) 0.021(3) 0.027(4) -0.006(3) 0.001(3) 0.002(3)
C42 0.101(7) 0.024(4) 0.020(3) -0.006(4) 0.002(4) 0.008(3)
C43 0.112(8) 0.022(3) 0.026(4) -0.006(4) 0.016(4) 0.002(3)
C44 0.053(4) 0.025(3) 0.026(3) -0.013(3) 0.005(3) 0.004(3)
C45 0.042(4) 0.031(3) 0.025(3) -0.017(3) 0.000(3) -0.003(3)
C46 0.034(4) 0.049(4) 0.030(3) -0.013(3) 0.003(3) -0.013(3)
C47 0.190(11) 0.190(11) 0.190(11) -0.0000(10) 0.033(2) -0.0006(10)
C48 0.234(13) 0.234(13) 0.235(13) 0.0000(10) 0.041(2) -0.0004(10)
C49 0.029(4) 0.130(11) 0.111(10) 0.011(5) -0.001(5) -0.083(9)
C50 0.043(5) 0.068(7) 0.105(9) 0.008(5) 0.019(5) 0.016(6)
C51 0.029(4) 0.049(5) 0.128(10) -0.002(4) 0.003(5) 0.015(6)
C52 0.041(4) 0.030(3) 0.032(4) -0.004(3) -0.008(3) -0.008(3)
C53 0.038(4) 0.032(4) 0.061(5) -0.008(3) 0.003(4) -0.002(4)
C54 0.035(4) 0.034(4) 0.135(11) -0.007(4) -0.002(5) -0.011(5)
C55 0.063(7) 0.057(7) 0.139(13) 0.008(6) -0.053(8) -0.050(8)
C56 0.091(9) 0.084(8) 0.073(8) 0.016(7) -0.047(7) -0.045(7)
C57 0.077(7) 0.057(5) 0.038(5) 0.001(5) -0.014(4) -0.006(4)
C58 0.184(14) 0.035(5) 0.037(5) 0.010(7) -0.035(7) 0.012(4)
C59 0.050(5) 0.024(3) 0.033(4) -0.009(3) 0.005(3) 0.005(3)
C60 0.052(5) 0.028(4) 0.030(4) -0.011(3) 0.001(3) 0.008(3)
C61 0.063(7) 0.068(7) 0.092(8) -0.010(5) 0.014(6) 0.020(6)
C62 0.067(7) 0.089(9) 0.107(10) -0.020(7) 0.014(7) 0.024(8)
C63 0.057(6) 0.063(6) 0.059(6) -0.013(5) 0.013(5) 0.004(5)
C64 0.061(7) 0.083(8) 0.112(10) 0.012(6) 0.011(7) 0.037(7)
C65 0.066(7) 0.055(6) 0.123(11) -0.002(5) 0.007(7) 0.039(7)
C66 0.045(4) 0.018(3) 0.036(4) -0.002(3) 0.002(3) 0.005(3)
C67 0.060(5) 0.026(3) 0.042(4) -0.010(3) 0.015(4) 0.001(3)
C68 0.047(4) 0.029(4) 0.055(5) -0.009(3) 0.004(4) 0.010(3)
C69 0.045(5) 0.041(4) 0.051(5) -0.003(4) -0.016(4) 0.010(4)
C70 0.043(4) 0.059(5) 0.036(4) -0.000(4) -0.009(3) 0.007(4)
C71 0.040(4) 0.039(4) 0.035(4) 0.002(3) 0.000(3) 0.010(3)
C72 0.057(13) 0.20(3) 0.055(13) -0.076(18) -0.015(11) -0.014(17)
C73 0.019(8) 0.102(18) 0.103(18) -0.008(9) 0.004(9) -0.041(15)
C74 0.031(9) 0.082(14) 0.091(16) 0.004(9) 0.025(9) 0.028(12)
C75 0.030(9) 0.078(14) 0.092(16) -0.011(9) -0.036(10) 0.040(12)
C76 0.052(10) 0.069(12) 0.049(10) -0.018(9) 0.001(8) -0.011(9)
C77 0.053(12) 0.066(13) 0.109(19) -0.021(10) 0.016(12) -0.033(13)

loop_
_atom_type_symbol
_atom_type_description
_atom_type_scat_dispersion_real
_atom_type_scat_dispersion_imag
_atom_type_scat_source
C C 0.0033 0.0016
;
International Tables for Crystallography
(1992, Vol. C, Tables 4.2.6.8 and 6.1.1.4)
;
H H 0.0000 0.0000
;
International Tables for Crystallography
(1992, Vol. C, Table 6.1.1.4)
;
Au Au -2.0133 8.8022
;
International Tables for Crystallography
(1992, Vol. C, Tables 4.2.6.8 and 6.1.1.4)
;
Cl Cl 0.1484 0.1585
;
International Tables for Crystallography
(1992, Vol. C, Tables 4.2.6.8 and 6.1.1.4)
;
N N 0.0061 0.0033
;
International Tables for Crystallography
(1992, Vol. C, Tables 4.2.6.8 and 6.1.1.4)
;
O O 0.0106 0.0060
;
International Tables for Crystallography
(1992, Vol. C, Tables 4.2.6.8 and 6.1.1.4)
;

loop_
_geom_angle_atom_site_label_1
_geom_angle_atom_site_label_2
_geom_angle_atom_site_label_3
_geom_angle
_geom_angle_publ_flag
Cl1 Au1 C1 177.2(2) yes
C9 O9 C25 117.3(7) yes
C42 O42 C58 116.3(8) yes
C1 N2 C3 110.8(6) yes
C1 N2 C6 126.1(7) yes
C3 N2 C6 123.1(6) yes
C1 N5 C4 110.4(6) yes
C1 N5 C39 125.8(5) yes
C4 N5 C39 123.7(6) yes
Au1 C1 N2 129.5(5) yes
Au1 C1 N5 125.8(4) yes
N2 C1 N5 104.8(6) yes
N2 C3 C4 107.0(7) yes
N5 C4 C3 107.0(7) yes
N2 C6 C7 119.8(6) yes
N2 C6 C11 117.5(7) yes
C7 C6 C11 122.6(7) yes
C6 C7 C8 118.9(7) yes
C6 C7 C12 122.9(7) yes
C8 C7 C12 118.2(8) yes
C7 C8 C9 119.3(8) yes
O9 C9 C8 123.6(8) yes
O9 C9 C10 115.0(7) yes
C8 C9 C10 121.4(7) yes
C9 C10 C11 120.5(7) yes
C6 C11 C10 117.2(8) yes
C6 C11 C26 122.5(7) yes
C10 C11 C26 120.3(7) yes
C7 C12 C13 113.1(8) yes
C7 C12 C19 108.6(8) yes
C13 C12 C19 111.7(8) yes
C12 C13 C14 120.4(7) yes
C12 C13 C18 119.6(7) yes
C14 C13 C18 120.0(7) yes
C13 C14 C15 120.0(7) yes
C14 C15 C16 120.0(7) yes
C15 C16 C17 120.0(8) yes
C16 C17 C18 120.0(9) yes
C13 C18 C17 120.0(7) yes
C12 C19 C20 120.6(8) yes
C12 C19 C24 120.8(8) yes
C20 C19 C24 118.7(7) yes
C19 C20 C21 119.0(8) yes
C20 C21 C22 120.9(8) yes
C21 C22 C23 119.6(8) yes
C22 C23 C24 120.7(10) yes
C19 C24 C23 121.2(9) yes
C11 C26 C27 113.3(7) yes
C11 C26 C33 110.8(8) yes
C27 C26 C33 114.4(8) yes
C26 C27 C28 125.0(10) yes
C26 C27 C32 117.8(11) yes
C28 C27 C32 117.1(14) yes
C27 C28 C29 123.1(11) yes
C28 C29 C30 119.0(11) yes
C29 C30 C31 117.7(18) yes
C30 C31 C32 122.3(19) yes
C27 C32 C31 120.6(15) yes
C26 C33 C34 122.9(7) yes
C26 C33 C38 117.7(9) yes
C34 C33 C38 119.4(9) yes
C33 C34 C35 119.7(7) yes
C34 C35 C36 120.6(10) yes
C35 C36 C37 118.8(13) yes
C36 C37 C38 120.9(12) yes
C33 C38 C37 120.5(13) yes
N5 C39 C40 119.4(6) yes
N5 C39 C44 118.2(6) yes
C40 C39 C44 122.3(6) yes
C39 C40 C41 118.3(6) yes
C39 C40 C45 120.9(6) yes
C41 C40 C45 120.8(6) yes
C40 C41 C42 120.2(7) yes
O42 C42 C41 123.7(7) yes
O42 C42 C43 115.2(7) yes
C41 C42 C43 121.1(7) yes
C42 C43 C44 120.0(7) yes
C39 C44 C43 118.0(7) yes
C39 C44 C59 122.8(6) yes
C43 C44 C59 119.0(6) yes
C40 C45 C46 112.6(5) yes
C40 C45 C52 112.5(6) yes
C46 C45 C52 112.7(6) yes
C45 C46 C47 117.6(5) yes
C45 C46 C51 122.4(5) yes
C47 C46 C51 120.0(5) yes
C46 C47 C48 120.0(6) yes
C47 C48 C49 120.0(6) yes
C48 C49 C50 120.0(6) yes
C49 C50 C51 120.0(6) yes
C46 C51 C50 120.0(5) yes
C45 C52 C53 121.8(7) yes
C45 C52 C57 118.9(8) yes
C53 C52 C57 119.2(8) yes
C52 C53 C54 120.4(9) yes
C53 C54 C55 120.8(11) yes
C54 C55 C56 118.7(11) yes
C55 C56 C57 121.9(12) yes
C52 C57 C56 119.0(10) yes
C44 C59 C60 113.7(6) yes
C44 C59 C66 108.1(6) yes
C60 C59 C66 115.0(6) yes
C59 C60 C61 126.3(8) yes
C59 C60 C65 121.1(7) yes
C61 C60 C65 112.1(9) yes
C60 C61 C62 124.1(12) yes
C61 C62 C63 120.2(13) yes
C62 C63 C64 122.5(12) yes
C63 C64 C65 117.2(12) yes
C60 C65 C64 123.7(11) yes
C59 C66 C67 118.9(7) yes
C59 C66 C71 122.5(7) yes
C67 C66 C71 118.5(7) yes
C66 C67 C68 121.4(8) yes
C67 C68 C69 120.0(8) yes
C68 C69 C70 119.7(8) yes
C69 C70 C71 120.2(8) yes
C66 C71 C70 120.1(8) yes
C73 C72 C77 120.0(12) yes
C72 C73 C74 120.0(12) yes
C73 C74 C75 120.0(12) yes
C74 C75 C76 120.0(11) yes
C75 C76 C77 120.0(11) yes
C72 C77 C76 120.0(11) yes
N2 C3 H3 126.483 no
C4 C3 H3 126.473 no
N5 C4 H4 126.508 no
C3 C4 H4 126.503 no
C7 C8 H8 120.364 no
C9 C8 H8 120.365 no
C9 C10 H10 119.744 no
C11 C10 H10 119.728 no
C7 C12 H12 107.731 no
C13 C12 H12 107.729 no
C19 C12 H12 107.736 no
C13 C14 H14 120.007 no
C15 C14 H14 119.988 no
C14 C15 H15 120.010 no
C16 C15 H15 119.995 no
C15 C16 H16 119.991 no
C17 C16 H16 120.009 no
C16 C17 H17 120.007 no
C18 C17 H17 119.988 no
C13 C18 H18 119.995 no
C17 C18 H18 120.010 no
C19 C20 H20 120.493 no
C21 C20 H20 120.496 no
C20 C21 H21 119.560 no
C22 C21 H21 119.566 no
C21 C22 H22 120.200 no
C23 C22 H22 120.201 no
C22 C23 H23 119.655 no
C24 C23 H23 119.674 no
C19 C24 H24 119.412 no
C23 C24 H24 119.415 no
O9 C25 H25A 109.467 no
O9 C25 H25B 109.472 no
O9 C25 H25C 109.472 no
H25A C25 H25B 109.464 no
H25A C25 H25C 109.474 no
H25B C25 H25C 109.477 no
C11 C26 H26 105.832 no
C27 C26 H26 105.829 no
C33 C26 H26 105.842 no
C27 C28 H28 118.448 no
C29 C28 H28 118.447 no
C28 C29 H29 120.525 no
C30 C29 H29 120.522 no
C29 C30 H30 121.159 no
C31 C30 H30 121.141 no
C30 C31 H31 118.844 no
C32 C31 H31 118.840 no
C27 C32 H32 119.718 no
C31 C32 H32 119.715 no
C33 C34 H34 120.144 no
C35 C34 H34 120.154 no
C34 C35 H35 119.726 no
C36 C35 H35 119.714 no
C35 C36 H36 120.609 no
C37 C36 H36 120.599 no
C36 C37 H37 119.530 no
C38 C37 H37 119.554 no
C33 C38 H38 119.770 no
C37 C38 H38 119.769 no
C40 C41 H41 119.896 no
C42 C41 H41 119.876 no
C42 C43 H43 120.014 no
C44 C43 H43 120.025 no
C40 C45 H45 106.151 no
C46 C45 H45 106.132 no
C52 C45 H45 106.129 no
C46 C47 H47 119.989 no
C48 C47 H47 120.005 no
C47 C48 H48 120.001 no
C49 C48 H48 119.998 no
C48 C49 H49 120.000 no
C50 C49 H49 120.007 no
C49 C50 H50 119.989 no
C51 C50 H50 120.005 no
C46 C51 H51 120.010 no
C50 C51 H51 119.990 no
C52 C53 H53 119.826 no
C54 C53 H53 119.817 no
C53 C54 H54 119.584 no
C55 C54 H54 119.591 no
C54 C55 H55 120.674 no
C56 C55 H55 120.670 no
C55 C56 H56 119.030 no
C57 C56 H56 119.040 no
C52 C57 H57 120.504 no
C56 C57 H57 120.498 no
O42 C58 H58A 109.486 no
O42 C58 H58B 109.473 no
O42 C58 H58C 109.466 no
H58A C58 H58B 109.468 no
H58A C58 H58C 109.467 no
H58B C58 H58C 109.467 no
C44 C59 H59 106.482 no
C60 C59 H59 106.490 no
C66 C59 H59 106.494 no
C60 C61 H61 117.927 no
C62 C61 H61 117.945 no
C61 C62 H62 119.897 no
C63 C62 H62 119.896 no
C62 C63 H63 118.743 no
C64 C63 H63 118.717 no
C63 C64 H64 121.411 no
C65 C64 H64 121.420 no
C60 C65 H65 118.171 no
C64 C65 H65 118.159 no
C66 C67 H67 119.312 no
C68 C67 H67 119.319 no
C67 C68 H68 119.999 no
C69 C68 H68 119.989 no
C68 C69 H69 120.137 no
C70 C69 H69 120.131 no
C69 C70 H70 119.897 no
C71 C70 H70 119.901 no
C66 C71 H71 119.934 no
C70 C71 H71 119.926 no
C73 C72 H72 120.002 no
C77 C72 H72 119.992 no
C72 C73 H73 120.002 no
C74 C73 H73 120.003 no
C73 C74 H74 119.985 no
C75 C74 H74 120.017 no
C74 C75 H75 119.993 no
C76 C75 H75 119.998 no
C75 C76 H76 120.004 no
C77 C76 H76 120.003 no
C72 C77 H77 120.013 no
C76 C77 H77 119.988 no

loop_
_geom_bond_atom_site_label_1
_geom_bond_atom_site_label_2
_geom_bond_distance
_geom_bond_publ_flag
Au1 Cl1 2.280(2) yes
Au1 C1 1.986(6) yes
O9 C9 1.379(10) yes
O9 C25 1.434(13) yes
O42 C42 1.362(9) yes
O42 C58 1.443(16) yes
N2 C1 1.352(8) yes
N2 C3 1.387(11) yes
N2 C6 1.450(9) yes
N5 C1 1.352(9) yes
N5 C4 1.395(9) yes
N5 C39 1.446(8) yes
C3 C4 1.328(12) yes
C6 C7 1.377(11) yes
C6 C11 1.404(10) yes
C7 C8 1.413(11) yes
C7 C12 1.545(11) yes
C8 C9 1.382(11) yes
C9 C10 1.377(12) yes
C10 C11 1.412(11) yes
C11 C26 1.536(13) yes
C12 C13 1.668(15) yes
C12 C19 1.551(12) yes
C13 C14 1.390(10) yes
C13 C18 1.390(12) yes
C14 C15 1.390(12) yes
C15 C16 1.390(13) yes
C16 C17 1.390(13) yes
C17 C18 1.390(15) yes
C19 C20 1.411(12) yes
C19 C24 1.387(14) yes
C20 C21 1.406(10) yes
C21 C22 1.371(13) yes
C22 C23 1.382(15) yes
C23 C24 1.372(14) yes
C26 C27 1.481(19) yes
C26 C33 1.513(12) yes
C27 C28 1.399(13) yes
C27 C32 1.38(2) yes
C28 C29 1.401(18) yes
C29 C30 1.37(2) yes
C30 C31 1.43(2) yes
C31 C32 1.35(3) yes
C33 C34 1.379(11) yes
C33 C38 1.367(15) yes
C34 C35 1.401(12) yes
C35 C36 1.389(16) yes
C36 C37 1.36(2) yes
C37 C38 1.40(2) yes
C39 C40 1.408(9) yes
C39 C44 1.402(10) yes
C40 C41 1.382(9) yes
C40 C45 1.523(10) yes
C41 C42 1.396(11) yes
C42 C43 1.395(12) yes
C43 C44 1.398(10) yes
C44 C59 1.538(10) yes
C45 C46 1.540(9) yes
C45 C52 1.538(10) yes
C46 C47 1.390(9) yes
C46 C51 1.390(8) yes
C47 C48 1.390(10) yes
C48 C49 1.390(13) yes
C49 C50 1.390(8) yes
C50 C51 1.390(8) yes
C52 C53 1.387(12) yes
C52 C57 1.384(12) yes
C53 C54 1.412(12) yes
C54 C55 1.35(2) yes
C55 C56 1.39(2) yes
C56 C57 1.398(17) yes
C59 C60 1.527(13) yes
C59 C66 1.545(10) yes
C60 C61 1.393(14) yes
C60 C65 1.430(14) yes
C61 C62 1.410(18) yes
C62 C63 1.269(19) yes
C63 C64 1.400(17) yes
C64 C65 1.398(18) yes
C66 C67 1.391(12) yes
C66 C71 1.381(11) yes
C67 C68 1.391(11) yes
C68 C69 1.353(13) yes
C69 C70 1.403(13) yes
C70 C71 1.393(11) yes
C72 C73 1.39(2) yes
C72 C77 1.39(2) yes
C73 C74 1.39(2) yes
C74 C75 1.390(19) yes
C75 C76 1.390(17) yes
C76 C77 1.390(17) yes
C3 H3 0.950 no
C4 H4 0.950 no
C8 H8 0.950 no
C10 H10 0.950 no
C12 H12 1.000 no
C14 H14 0.950 no
C15 H15 0.950 no
C16 H16 0.950 no
C17 H17 0.950 no
C18 H18 0.950 no
C20 H20 0.950 no
C21 H21 0.950 no
C22 H22 0.950 no
C23 H23 0.950 no
C24 H24 0.950 no
C25 H25A 0.980 no
C25 H25B 0.980 no
C25 H25C 0.980 no
C26 H26 1.000 no
C28 H28 0.950 no
C29 H29 0.950 no
C30 H30 0.950 no
C31 H31 0.950 no
C32 H32 0.950 no
C34 H34 0.950 no
C35 H35 0.950 no
C36 H36 0.950 no
C37 H37 0.950 no
C38 H38 0.950 no
C41 H41 0.950 no
C43 H43 0.950 no
C45 H45 1.000 no
C47 H47 0.950 no
C48 H48 0.950 no
C49 H49 0.950 no
C50 H50 0.950 no
C51 H51 0.950 no
C53 H53 0.950 no
C54 H54 0.950 no
C55 H55 0.950 no
C56 H56 0.950 no
C57 H57 0.950 no
C58 H58A 0.980 no
C58 H58B 0.980 no
C58 H58C 0.980 no
C59 H59 1.000 no
C61 H61 0.950 no
C62 H62 0.950 no
C63 H63 0.950 no
C64 H64 0.950 no
C65 H65 0.950 no
C67 H67 0.950 no
C68 H68 0.950 no
C69 H69 0.950 no
C70 H70 0.950 no
C71 H71 0.950 no
C72 H72 0.950 no
C73 H73 0.950 no
C74 H74 0.950 no
C75 H75 0.950 no
C76 H76 0.950 no
C77 H77 0.950 no

loop_
_geom_contact_atom_site_label_1
_geom_contact_atom_site_label_2
_geom_contact_distance
_geom_contact_publ_flag
_geom_contact_site_symmetry_2
Au1 C6 3.487(7) no .
Au1 C39 3.389(7) no .
N2 C12 2.940(13) no .
N2 C26 2.897(10) no .
N2 C27 3.518(14) no .
N2 C39 3.551(9) no .
N5 C6 3.556(9) no .
N5 C45 2.901(9) no .
N5 C52 3.334(9) no .
N5 C59 2.927(10) no .
C1 C7 3.348(10) no .
C1 C11 3.363(10) no .
C1 C12 3.534(11) no .
C1 C26 3.559(11) no .
C1 C40 3.362(9) no .
C1 C44 3.358(9) no .
C1 C45 3.492(9) no .
C1 C59 3.520(11) no .
C3 C7 3.358(13) no .
C3 C11 3.270(11) no .
C3 C26 3.416(11) no .
C3 C27 3.452(13) no .
C3 C39 3.577(10) no .
C4 C6 3.572(11) no .
C4 C40 3.387(10) no .
C4 C44 3.298(11) no .
C4 C52 3.440(11) no .
C4 C59 3.535(11) no .
C4 C61 3.578(17) no .
C6 C9 2.755(10) no .
C6 C19 3.582(10) no .
C6 C27 3.396(16) no .
C7 C10 2.793(11) no .
C7 C14 3.020(13) no .
C7 C20 3.328(11) no .
C7 C24 3.375(12) no .
C8 C11 2.816(12) no .
C8 C13 3.199(11) no .
C8 C14 3.268(12) no .
C8 C19 3.075(10) no .
C8 C20 3.311(10) no .
C8 C25 2.803(12) no .
C10 C27 3.356(17) no .
C10 C28 3.405(16) no .
C10 C33 2.947(11) no .
C10 C34 3.322(11) no .
C11 C28 2.927(15) no .
C11 C34 3.372(11) no .
C11 C38 3.264(15) no .
C13 C16 2.780(11) no .
C13 C20 3.041(10) no .
C14 C17 2.780(12) no .
C15 C18 2.780(11) no .
C18 C19 3.052(13) no .
C18 C20 3.116(12) no .
C19 C22 2.795(12) no .
C20 C23 2.775(15) no .
C21 C24 2.759(12) no .
C27 C30 2.83(2) no .
C27 C34 2.994(13) no .
C28 C31 2.71(2) no .
C28 C33 3.581(13) no .
C29 C32 2.795(19) no .
C32 C33 3.15(2) no .
C32 C34 3.56(2) no .
C33 C36 2.791(17) no .
C34 C37 2.756(15) no .
C35 C38 2.747(18) no .
C39 C42 2.753(9) no .
C39 C52 3.311(10) no .
C39 C60 3.564(11) no .
C40 C43 2.812(11) no .
C40 C47 3.119(11) no .
C40 C51 3.582(9) no .
C40 C53 2.969(10) no .
C41 C44 2.814(10) no .
C41 C46 2.898(11) no .
C41 C47 3.303(14) no .
C41 C52 3.466(10) no .
C41 C53 3.515(11) no .
C41 C58 2.804(12) no .
C43 C60 3.291(12) no .
C43 C66 2.932(10) no .
C43 C71 3.258(11) no .
C44 C61 3.043(14) no .
C44 C67 3.261(10) no .
C44 C71 3.345(10) no .
C46 C49 2.780(8) no .
C46 C53 3.430(10) no .
C46 C57 3.308(11) no .
C47 C50 2.780(8) no .
C48 C51 2.780(8) no .
C51 C52 2.912(9) no .
C51 C53 3.453(9) no .
C51 C57 3.512(11) no .
C52 C55 2.804(15) no .
C53 C56 2.739(16) no .
C54 C57 2.776(16) no .
C60 C63 2.831(15) no .
C60 C71 3.051(10) no .
C61 C64 2.733(19) no .
C62 C65 2.727(18) no .
C65 C66 3.034(14) no .
C65 C71 3.154(14) no .
C66 C69 2.793(11) no .
C67 C70 2.745(12) no .
C68 C71 2.775(12) no .
C72 C75 2.780(18) no .
C73 C76 2.780(16) no .
C74 C77 2.780(18) no .
O9 C14 3.357(9) no 3_666
O42 C23 3.454(14) no 4_555
O42 C76 3.472(13) no 4_455
O42 C77 3.508(16) no 4_455
C3 C76 3.474(14) no 1_455
C3 C77 3.367(15) no 1_455
C14 O9 3.357(9) no 3_666
C15 C72 3.530(15) no .
C15 C77 3.325(15) no .
C16 C72 3.585(16) no .
C16 C76 3.372(14) no .
C16 C77 3.024(15) no .
C22 C42 3.575(14) no 4_454
C23 O42 3.454(14) no 4_454
C23 C42 3.476(14) no 4_454
C23 C43 3.480(15) no 4_454
C25 C38 3.48(2) no 3_666
C29 C77 3.441(14) no 1_455
C30 C72 3.32(2) no 1_455
C31 C72 3.59(3) no 1_455
C38 C25 3.48(2) no 3_666
C42 C22 3.575(14) no 4_555
C42 C23 3.476(14) no 4_555
C43 C23 3.480(15) no 4_555
C55 C75 3.436(17) no 1_455
C72 C15 3.530(15) no .
C72 C16 3.585(16) no .
C72 C30 3.32(2) no 1_655
C72 C31 3.59(3) no 1_655
C75 C55 3.436(17) no 1_655
C76 O42 3.472(13) no 4_554
C76 C3 3.474(14) no 1_655
C76 C16 3.372(14) no .
C77 O42 3.508(16) no 4_554
C77 C3 3.367(15) no 1_655
C77 C15 3.325(15) no .
C77 C16 3.024(15) no .
C77 C29 3.441(14) no 1_655
Au1 H14 3.4096 no .
Au1 H38 3.5247 no .
Au1 H45 3.3011 no .
Au1 H47 3.5854 no .
Au1 H67 2.8978 no .
O9 H8 2.6458 no .
O9 H10 2.4676 no .
O42 H41 2.6424 no .
O42 H43 2.4845 no .
N2 H4 3.1070 no .
N2 H12 2.4458 no .
N2 H24 3.5449 no .
N2 H26 2.4548 no .
N2 H59 3.4069 no .
N5 H3 3.1130 no .
N5 H12 3.5302 no .
N5 H26 3.4405 no .
N5 H45 2.5553 no .
N5 H59 2.4463 no .
N5 H61 3.4125 no .
C1 H3 3.1659 no .
C1 H4 3.1680 no .
C1 H12 2.8525 no .
C1 H26 2.8173 no .
C1 H45 2.7825 no .
C1 H59 2.7642 no .
C1 H67 3.4941 no .
C3 H12 3.0454 no .
C3 H24 3.1357 no .
C3 H26 3.0011 no .
C3 H59 3.5645 no .
C4 H26 3.5567 no .
C4 H45 3.3798 no .
C4 H59 3.0434 no .
C4 H61 3.0543 no .
C6 H3 2.7799 no .
C6 H8 3.2634 no .
C6 H10 3.2667 no .
C6 H12 2.6059 no .
C6 H14 3.3186 no .
C6 H26 2.6135 no .
C6 H28 3.3053 no .
C7 H3 3.5177 no .
C7 H14 2.6484 no .
C7 H20 3.3570 no .
C7 H24 3.4294 no .
C8 H10 3.2582 no .
C8 H12 3.3419 no .
C8 H14 2.8563 no .
C8 H20 3.0766 no .
C8 H25A 2.8059 no .
C8 H25B 2.6662 no .
C9 H25A 2.6736 no .
C9 H25B 2.5998 no .
C9 H25C 3.2148 no .
C9 H28 3.5592 no .
C10 H8 3.2616 no .
C10 H26 3.3037 no .
C10 H28 2.7869 no .
C10 H34 3.3232 no .
C11 H3 3.4018 no .
C11 H28 2.5869 no .
C11 H34 3.4744 no .
C11 H38 3.2959 no .
C12 H8 2.6788 no .
C12 H14 2.7791 no .
C12 H18 2.7604 no .
C12 H20 2.7311 no .
C12 H24 2.6949 no .
C12 H57 3.4305 no .
C13 H8 3.0165 no .
C13 H15 3.2650 no .
C13 H17 3.2650 no .
C13 H20 2.7459 no .
C14 H8 3.1641 no .
C14 H12 3.1419 no .
C14 H16 3.2650 no .
C14 H18 3.2649 no .
C15 H17 3.2651 no .
C16 H14 3.2650 no .
C16 H18 3.2650 no .
C17 H15 3.2649 no .
C18 H12 3.0165 no .
C18 H14 3.2651 no .
C18 H16 3.2650 no .
C18 H20 2.8442 no .
C19 H8 2.9395 no .
C19 H18 2.7392 no .
C19 H21 3.2857 no .
C19 H23 3.2562 no .
C20 H8 2.7765 no .
C20 H12 3.3351 no .
C20 H18 2.8121 no .
C20 H22 3.2740 no .
C20 H24 3.2666 no .
C21 H23 3.2350 no .
C22 H20 3.2706 no .
C22 H24 3.2454 no .
C23 H21 3.2363 no .
C23 H56 3.4598 no .
C24 H12 2.6093 no .
C24 H18 3.5970 no .
C24 H20 3.2696 no .
C24 H22 3.2487 no .
C24 H56 3.2955 no .
C24 H57 3.3476 no .
C25 H8 2.4927 no .
C26 H3 3.5908 no .
C26 H10 2.7059 no .
C26 H28 2.7272 no .
C26 H32 2.5946 no .
C26 H34 2.7162 no .
C26 H38 2.5946 no .
C27 H3 3.2973 no .
C27 H10 3.4022 no .
C27 H29 3.3121 no .
C27 H31 3.2283 no .
C27 H34 2.7307 no .
C28 H3 3.2433 no .
C28 H10 3.4753 no .
C28 H26 3.2032 no .
C28 H30 3.2555 no .
C28 H32 3.2394 no .
C28 H34 3.1719 no .
C29 H31 3.2477 no .
C30 H28 3.2339 no .
C30 H32 3.2933 no .
C31 H29 3.2683 no .
C32 H26 2.5516 no .
C32 H28 3.2301 no .
C32 H30 3.2921 no .
C32 H34 3.3601 no .
C33 H10 2.6683 no .
C33 H32 3.0098 no .
C33 H35 3.2592 no .
C33 H37 3.2520 no .
C34 H10 2.6690 no .
C34 H26 3.2710 no .
C34 H32 3.5656 no .
C34 H36 3.2831 no .
C34 H38 3.2298 no .
C35 H10 3.5613 no .
C35 H37 3.2258 no .
C36 H34 3.2787 no .
C36 H38 3.2496 no .
C37 H35 3.2225 no .
C38 H10 3.5870 no .
C38 H26 2.4831 no .
C38 H34 3.2302 no .
C38 H36 3.2608 no .
C38 H67 3.3462 no .
C39 H4 2.7980 no .
C39 H41 3.2596 no .
C39 H43 3.2636 no .
C39 H45 2.6163 no .
C39 H53 3.4353 no .
C39 H59 2.5990 no .
C39 H61 3.1724 no .
C40 H4 3.5473 no .
C40 H47 2.9906 no .
C40 H53 2.6633 no .
C41 H43 3.2837 no .
C41 H45 3.2330 no .
C41 H47 3.3194 no .
C41 H53 2.8974 no .
C41 H58A 2.6505 no .
C41 H58B 2.8276 no .
C42 H58A 2.5228 no .
C42 H58B 2.7233 no .
C42 H58C 3.1861 no .
C43 H41 3.2828 no .
C43 H59 3.3042 no .
C43 H61 3.3477 no .
C43 H71 3.2186 no .
C44 H4 3.4459 no .
C44 H61 2.7229 no .
C44 H67 3.2883 no .
C44 H71 3.4465 no .
C45 H41 2.6785 no .
C45 H47 2.6347 no .
C45 H51 2.7323 no .
C45 H53 2.7153 no .
C45 H57 2.6646 no .
C46 H41 2.5625 no .
C46 H48 3.2650 no .
C46 H50 3.2650 no .
C46 H53 3.5224 no .
C46 H57 3.3299 no .
C47 H41 3.0007 no .
C47 H45 2.6419 no .
C47 H49 3.2651 no .
C47 H51 3.2651 no .
C48 H50 3.2649 no .
C49 H47 3.2650 no .
C49 H51 3.2650 no .
C50 H48 3.2649 no .
C51 H41 3.0568 no .
C51 H45 3.2218 no .
C51 H47 3.2649 no .
C51 H49 3.2651 no .
C51 H53 3.5993 no .
C52 H4 3.4153 no .
C52 H41 3.5620 no .
C52 H51 2.5509 no .
C52 H54 3.2799 no .
C52 H56 3.2511 no .
C53 H4 3.4392 no .
C53 H41 3.5752 no .
C53 H45 3.2848 no .
C53 H51 2.8470 no .
C53 H55 3.2646 no .
C53 H57 3.2536 no .
C54 H51 3.5785 no .
C54 H56 3.2089 no .
C55 H53 3.2503 no .
C55 H57 3.2913 no .
C56 H24 3.2002 no .
C56 H54 3.2184 no .
C57 H12 3.3539 no .
C57 H24 3.1753 no .
C57 H45 2.5687 no .
C57 H51 3.1074 no .
C57 H53 3.2491 no .
C57 H55 3.2933 no .
C58 H41 2.5119 no .
C59 H43 2.6732 no .
C59 H61 2.7708 no .
C59 H65 2.7086 no .
C59 H67 2.6561 no .
C59 H71 2.7300 no .
C60 H32 3.4328 no .
C60 H43 3.2191 no .
C60 H62 3.3184 no .
C60 H64 3.3488 no .
C60 H71 2.7642 no .
C61 H4 3.1677 no .
C61 H59 3.0169 no .
C61 H63 3.1841 no .
C61 H65 3.2076 no .
C62 H64 3.1905 no .
C63 H31 3.3130 no .
C63 H61 3.1573 no .
C63 H65 3.2427 no .
C64 H31 3.1953 no .
C64 H32 3.4888 no .
C64 H62 3.1999 no .
C65 H32 3.0168 no .
C65 H59 2.9271 no .
C65 H61 3.2124 no .
C65 H63 3.2461 no .
C65 H71 2.8122 no .
C66 H43 2.7339 no .
C66 H65 2.7128 no .
C66 H68 3.2795 no .
C66 H70 3.2599 no .
C67 H38 3.1173 no .
C67 H59 2.5687 no .
C67 H69 3.2386 no .
C67 H71 3.2456 no .
C68 H70 3.2376 no .
C69 H67 3.2281 no .
C69 H71 3.2804 no .
C70 H68 3.2456 no .
C71 H43 2.6532 no .
C71 H59 3.3036 no .
C71 H65 2.7912 no .
C71 H67 3.2404 no .
C71 H69 3.2802 no .
C72 H74 3.2649 no .
C72 H76 3.2649 no .
C73 H75 3.2650 no .
C73 H77 3.2651 no .
C74 H72 3.2651 no .
C74 H76 3.2649 no .
C75 H73 3.2649 no .
C75 H77 3.2649 no .
C76 H72 3.2650 no .
C76 H74 3.2651 no .
C77 H73 3.2649 no .
C77 H75 3.2651 no .
H3 H4 2.4576 no .
H3 H12 3.4419 no .
H3 H24 2.9229 no .
H3 H26 3.4064 no .
H3 H28 3.3172 no .
H4 H53 3.5818 no .
H4 H59 3.4851 no .
H4 H61 2.5204 no .
H8 H14 2.9819 no .
H8 H20 2.3477 no .
H8 H25A 2.3656 no .
H8 H25B 2.1950 no .
H8 H25C 3.4603 no .
H10 H26 3.5834 no .
H10 H28 2.9427 no .
H10 H34 2.6275 no .
H12 H14 3.2368 no .
H12 H18 3.0290 no .
H12 H24 2.4119 no .
H12 H45 3.1024 no .
H12 H57 2.6397 no .
H14 H15 2.3400 no .
H15 H16 2.3399 no .
H16 H17 2.3401 no .
H17 H18 2.3400 no .
H18 H20 2.7933 no .
H18 H57 3.4660 no .
H20 H21 2.3573 no .
H21 H22 2.3172 no .
H22 H23 2.3300 no .
H23 H24 2.3083 no .
H23 H56 3.2401 no .
H24 H56 2.9357 no .
H24 H57 2.8962 no .
H26 H28 3.4757 no .
H26 H32 2.4416 no .
H26 H34 3.5771 no .
H26 H38 2.2593 no .
H26 H59 2.6709 no .
H26 H67 3.4748 no .
H28 H29 2.3368 no .
H28 H34 3.3202 no .
H29 H30 2.3417 no .
H30 H31 2.3831 no .
H31 H32 2.2861 no .
H31 H63 3.5535 no .
H31 H64 3.3484 no .
H32 H34 3.5916 no .
H32 H59 3.2583 no .
H32 H65 2.9581 no .
H34 H35 2.3492 no .
H35 H36 2.3440 no .
H36 H37 2.3098 no .
H37 H38 2.3404 no .
H38 H59 3.3671 no .
H38 H67 2.4564 no .
H41 H45 3.5030 no .
H41 H47 3.2634 no .
H41 H51 3.3500 no .
H41 H53 2.9791 no .
H41 H58A 2.2932 no .
H41 H58B 2.3169 no .
H41 H58C 3.4846 no .
H43 H59 3.5933 no .
H43 H71 2.4785 no .
H45 H47 2.5133 no .
H45 H51 3.4705 no .
H45 H53 3.5651 no .
H45 H57 2.3843 no .
H47 H48 2.3400 no .
H48 H49 2.3400 no .
H49 H50 2.3399 no .
H50 H51 2.3399 no .
H51 H53 3.0986 no .
H51 H57 3.5025 no .
H53 H54 2.3532 no .
H54 H55 2.3028 no .
H55 H56 2.3355 no .
H56 H57 2.3414 no .
H59 H61 3.1433 no .
H59 H65 2.9751 no .
H59 H67 2.3569 no .
H59 H71 3.5966 no .
H61 H62 2.3292 no .
H62 H63 2.2002 no .
H63 H64 2.3516 no .
H64 H65 2.3422 no .
H65 H71 2.6624 no .
H67 H68 2.3318 no .
H68 H69 2.3053 no .
H69 H70 2.3531 no .
H70 H71 2.3409 no .
H72 H73 2.3400 no .
H72 H77 2.3400 no .
H73 H74 2.3398 no .
H74 H75 2.3401 no .
H75 H76 2.3400 no .
H76 H77 2.3399 no .
Au1 H22 3.3486 no 4_555
Au1 H25C 2.9837 no 3_666
Cl1 H21 3.5306 no 4_555
Cl1 H22 3.2248 no 4_555
Cl1 H25C 3.0064 no 3_666
Cl1 H30 3.3957 no 1_655
Cl1 H31 3.5457 no 1_655
Cl1 H49 3.5176 no 2_656
Cl1 H50 3.1101 no 2_656
Cl1 H63 3.4677 no 1_655
Cl1 H72 3.4628 no .
O9 H14 2.5941 no 3_666
O9 H15 3.2194 no 3_666
O9 H30 2.9400 no 3_566
O42 H16 3.1763 no 4_455
O42 H23 3.4138 no 4_555
O42 H34 3.1279 no 2_546
O42 H76 2.8126 no 4_455
O42 H77 2.8855 no 4_455
C6 H58C 3.4420 no 4_454
C7 H58C 3.3984 no 4_454
C8 H58A 3.4792 no 4_454
C8 H58C 3.4883 no 4_454
C9 H25B 3.4140 no 3_666
C9 H58C 3.5962 no 4_454
C10 H25B 2.9620 no 3_666
C10 H29 3.5322 no 3_566
C11 H25B 3.2880 no 3_666
C11 H58C 3.5854 no 4_454
C14 H10 3.5381 no 3_666
C15 H10 3.3073 no 3_666
C15 H72 3.4440 no .
C15 H77 3.0821 no .
C16 H35 3.1958 no 3_666
C16 H43 3.3524 no 4_554
C16 H76 3.5188 no .
C16 H77 2.9390 no .
C17 H35 3.4146 no 3_666
C17 H71 3.4933 no 4_554
C19 H58A 3.3302 no 4_454
C20 H58A 3.3907 no 4_454
C20 H62 3.2393 no 4_554
C20 H63 3.4865 no 4_554
C21 H47 3.2060 no 4_454
C21 H48 3.5383 no 4_454
C21 H58A 3.4408 no 4_454
C21 H62 3.0340 no 4_554
C21 H63 3.0495 no 4_554
C22 H47 3.5419 no 4_454
C22 H58A 3.4322 no 4_454
C22 H63 3.5081 no 4_554
C23 H43 3.4552 no 4_454
C23 H58A 3.3607 no 4_454
C23 H76 3.1677 no 1_455
C24 H58A 3.3071 no 4_454
C24 H58C 3.5652 no 4_454
C24 H76 3.2026 no 1_455
C25 H14 3.2407 no 3_666
C25 H30 3.3996 no 3_566
C25 H38 3.3949 no 3_666
C25 H49 3.4532 no 4_454
C28 H29 3.1170 no 3_566
C28 H58B 3.3080 no 2_556
C28 H58C 3.0287 no 4_454
C28 H77 3.2155 no 1_455
C29 H15 3.2610 no 1_455
C29 H28 3.1768 no 3_566
C29 H29 3.5362 no 3_566
C29 H58B 2.9718 no 2_556
C29 H58C 3.5384 no 4_454
C29 H72 3.0968 no 1_455
C29 H77 2.7489 no 1_455
C30 H15 3.2283 no 1_455
C30 H58B 3.0514 no 2_556
C30 H72 2.5243 no 1_455
C30 H77 3.2519 no 1_455
C31 H50 3.4770 no 2_556
C31 H51 3.5159 no 2_556
C31 H58B 3.4726 no 2_556
C31 H72 2.8024 no 1_455
C33 H25B 3.3015 no 3_666
C33 H53 3.3700 no 2_556
C33 H54 3.4616 no 2_556
C34 H53 3.0500 no 2_556
C35 H53 3.1017 no 2_556
C35 H61 2.9780 no 2_556
C36 H20 3.5211 no 3_666
C36 H48 3.4348 no 2_656
C36 H53 3.4392 no 2_556
C36 H61 2.9346 no 2_556
C36 H62 3.2245 no 2_556
C36 H73 3.5325 no 2_656
C36 H74 3.0237 no 2_656
C37 H25A 3.5380 no 3_666
C37 H25B 3.2124 no 3_666
C37 H48 3.0347 no 2_656
C37 H49 3.2035 no 2_656
C37 H54 3.0078 no 2_556
C37 H74 2.9062 no 2_656
C38 H25B 2.9478 no 3_666
C38 H25C 3.2795 no 3_666
C38 H54 2.8972 no 2_556
C41 H34 3.5501 no 2_546
C42 H22 3.5366 no 4_555
C42 H23 3.3633 no 4_555
C42 H34 3.2735 no 2_546
C42 H35 3.1450 no 2_546
C42 H76 3.5328 no 4_455
C43 H16 3.3209 no 4_455
C43 H22 3.4426 no 4_555
C43 H23 3.0208 no 4_555
C43 H35 2.9909 no 2_546
C43 H76 3.3100 no 4_455
C44 H22 3.4840 no 4_555
C44 H35 3.3756 no 2_546
C47 H21 3.1995 no 4_555
C48 H21 3.3274 no 4_555
C48 H25A 3.4809 no 4_555
C48 H37 2.8913 no 2_646
C49 H25A 3.1412 no 4_555
C49 H37 2.9573 no 2_646
C49 H68 3.2679 no 2_646
C50 H31 2.9608 no 2_546
C50 H64 3.1809 no 2_546
C51 H31 3.1360 no 2_546
C51 H64 2.9894 no 2_546
C53 H32 3.4519 no 2_546
C53 H65 3.5994 no 2_546
C54 H65 2.8952 no 2_546
C54 H74 3.2884 no 1_455
C54 H75 3.2175 no 1_455
C55 H65 2.9771 no 2_546
C55 H69 3.4472 no 4_454
C55 H70 3.3099 no 4_454
C55 H75 2.6577 no 1_455
C56 H69 3.3752 no 4_454
C56 H75 3.0430 no 1_455
C58 H28 3.0993 no 4_555
C58 H77 3.4386 no 4_455
C60 H17 3.2778 no 4_455
C61 H17 3.3397 no 4_455
C61 H35 3.0653 no 2_546
C61 H36 2.9562 no 2_546
C61 H73 3.3522 no 1_455
C62 H17 3.5394 no 4_455
C62 H18 3.5502 no 4_455
C62 H20 3.4972 no 4_455
C62 H21 3.2762 no 4_455
C62 H36 2.9156 no 2_546
C62 H73 2.8677 no 1_455
C63 H18 3.3146 no 4_455
C63 H21 3.4985 no 4_455
C63 H50 3.2822 no 2_556
C64 H17 3.5840 no 4_455
C64 H50 3.1786 no 2_556
C64 H51 2.9851 no 2_556
C65 H17 3.4144 no 4_455
C65 H51 3.5720 no 2_556
C66 H23 3.2900 no 4_555
C66 H54 3.5953 no 2_556
C67 H22 3.1975 no 4_555
C67 H23 3.3047 no 4_555
C67 H54 3.4037 no 2_556
C68 H22 3.5221 no 4_555
C68 H23 3.2422 no 4_555
C68 H49 3.5318 no 2_656
C68 H55 3.5598 no 2_556
C69 H23 3.1580 no 4_555
C69 H55 3.1203 no 2_556
C69 H55 3.3961 no 4_555
C69 H56 3.1500 no 4_555
C69 H70 3.0285 no 3_667
C70 H23 3.1070 no 4_555
C70 H55 2.9131 no 2_556
C70 H55 3.2691 no 4_555
C70 H56 3.5471 no 4_555
C70 H69 3.2357 no 3_667
C70 H70 3.2204 no 3_667
C70 H75 3.1529 no 4_455
C71 H17 3.5558 no 4_455
C71 H23 3.1998 no 4_555
C71 H55 3.1739 no 2_556
C72 H3 3.0446 no 1_655
C72 H4 3.3378 no 1_655
C72 H15 3.1681 no .
C72 H16 3.2704 no .
C72 H30 3.4527 no 1_655
C73 H4 2.9375 no 1_655
C73 H36 3.2454 no 2_646
C73 H61 3.5604 no 1_655
C73 H62 3.1399 no 1_655
C74 H4 2.8575 no 1_655
C74 H36 3.2731 no 2_646
C74 H37 3.4065 no 2_646
C75 H3 3.4005 no 1_655
C75 H4 3.1959 no 1_655
C75 H16 3.5523 no .
C75 H55 3.4935 no 1_655
C75 H70 3.2671 no 4_554
C76 H3 2.7500 no 1_655
C76 H4 3.5673 no 1_655
C76 H16 2.5884 no .
C76 H23 3.5245 no 1_655
C76 H24 3.2032 no 1_655
C76 H43 3.3546 no 4_554
C77 H3 2.5328 no 1_655
C77 H15 2.9925 no .
C77 H16 2.3954 no .
C77 H29 3.5087 no 1_655
H3 C72 3.0446 no 1_455
H3 C75 3.4005 no 1_455
H3 C76 2.7500 no 1_455
H3 C77 2.5328 no 1_455
H3 H58C 3.1380 no 4_454
H3 H72 3.4682 no 1_455
H3 H76 3.0257 no 1_455
H3 H77 2.6877 no 1_455
H4 C72 3.3378 no 1_455
H4 C73 2.9375 no 1_455
H4 C74 2.8575 no 1_455
H4 C75 3.1959 no 1_455
H4 C76 3.5673 no 1_455
H4 H36 3.5691 no 2_546
H4 H73 3.2822 no 1_455
H4 H74 3.1611 no 1_455
H8 H58A 3.5401 no 4_454
H10 C14 3.5381 no 3_666
H10 C15 3.3073 no 3_666
H10 H14 3.3337 no 3_666
H10 H15 2.9080 no 3_666
H10 H25B 2.9935 no 3_666
H10 H29 3.1416 no 3_566
H14 O9 2.5941 no 3_666
H14 C25 3.2407 no 3_666
H14 H10 3.3337 no 3_666
H14 H25C 2.9176 no 3_666
H15 O9 3.2194 no 3_666
H15 C29 3.2610 no 1_655
H15 C30 3.2283 no 1_655
H15 C72 3.1681 no .
H15 C77 2.9925 no .
H15 H10 2.9080 no 3_666
H15 H29 2.8120 no 1_655
H15 H30 2.7624 no 1_655
H15 H72 2.9166 no .
H15 H77 2.5856 no .
H16 O42 3.1763 no 4_554
H16 C43 3.3209 no 4_554
H16 C72 3.2704 no .
H16 C75 3.5523 no .
H16 C76 2.5884 no .
H16 C77 2.3954 no .
H16 H35 3.2161 no 3_666
H16 H43 2.6525 no 4_554
H16 H71 3.5985 no 4_554
H16 H76 2.6182 no .
H16 H77 2.2881 no .
H17 C60 3.2778 no 4_554
H17 C61 3.3397 no 4_554
H17 C62 3.5394 no 4_554
H17 C64 3.5840 no 4_554
H17 C65 3.4144 no 4_554
H17 C71 3.5558 no 4_554
H17 H35 3.5750 no 3_666
H17 H43 3.1853 no 4_554
H17 H71 2.6248 no 4_554
H18 C62 3.5502 no 4_554
H18 C63 3.3146 no 4_554
H18 H63 3.2616 no 4_554
H20 C36 3.5211 no 3_666
H20 C62 3.4972 no 4_554
H20 H36 3.1962 no 3_666
H20 H62 2.9224 no 4_554
H21 Cl1 3.5306 no 4_454
H21 C47 3.1995 no 4_454
H21 C48 3.3274 no 4_454
H21 C62 3.2762 no 4_554
H21 C63 3.4985 no 4_554
H21 H47 2.6076 no 4_454
H21 H48 2.8643 no 4_454
H21 H62 2.5107 no 4_554
H21 H63 2.9681 no 4_554
H21 H73 3.3109 no 4_454
H22 Au1 3.3486 no 4_454
H22 Cl1 3.2248 no 4_454
H22 C42 3.5366 no 4_454
H22 C43 3.4426 no 4_454
H22 C44 3.4840 no 4_454
H22 C67 3.1975 no 4_454
H22 C68 3.5221 no 4_454
H22 H47 3.2653 no 4_454
H22 H67 3.1293 no 4_454
H23 O42 3.4138 no 4_454
H23 C42 3.3633 no 4_454
H23 C43 3.0208 no 4_454
H23 C66 3.2900 no 4_454
H23 C67 3.3047 no 4_454
H23 C68 3.2422 no 4_454
H23 C69 3.1580 no 4_454
H23 C70 3.1070 no 4_454
H23 C71 3.1998 no 4_454
H23 C76 3.5245 no 1_455
H23 H43 2.8095 no 4_454
H23 H70 3.5503 no 4_454
H23 H76 2.6517 no 1_455
H24 C76 3.2032 no 1_455
H24 H75 3.5484 no 1_455
H24 H76 2.7180 no 1_455
H25A C37 3.5380 no 3_666
H25A C48 3.4809 no 4_454
H25A C49 3.1412 no 4_454
H25A H30 3.2273 no 3_566
H25A H37 3.3672 no 3_666
H25A H48 3.4635 no 4_454
H25A H49 2.8650 no 4_454
H25B C9 3.4140 no 3_666
H25B C10 2.9620 no 3_666
H25B C11 3.2880 no 3_666
H25B C33 3.3015 no 3_666
H25B C37 3.2124 no 3_666
H25B C38 2.9478 no 3_666
H25B H10 2.9935 no 3_666
H25B H37 3.4797 no 3_666
H25B H38 3.0950 no 3_666
H25C Au1 2.9837 no 3_666
H25C Cl1 3.0064 no 3_666
H25C C38 3.2795 no 3_666
H25C H14 2.9176 no 3_666
H25C H30 3.3936 no 3_566
H25C H38 2.9404 no 3_666
H25C H49 3.2009 no 4_454
H28 C29 3.1768 no 3_566
H28 C58 3.0993 no 4_454
H28 H28 3.5854 no 3_566
H28 H29 2.5642 no 3_566
H28 H58B 3.0552 no 4_454
H28 H58C 2.3227 no 4_454
H28 H77 3.3965 no 1_455
H29 C10 3.5322 no 3_566
H29 C28 3.1170 no 3_566
H29 C29 3.5362 no 3_566
H29 C77 3.5087 no 1_455
H29 H10 3.1416 no 3_566
H29 H15 2.8120 no 1_455
H29 H28 2.5642 no 3_566
H29 H29 3.3490 no 3_566
H29 H34 3.4540 no 3_566
H29 H58B 3.2540 no 2_556
H29 H58B 3.4919 no 4_454
H29 H58C 3.3472 no 4_454
H29 H72 3.4883 no 1_455
H29 H77 2.6695 no 1_455
H30 Cl1 3.3957 no 1_455
H30 O9 2.9400 no 3_566
H30 C25 3.3996 no 3_566
H30 C72 3.4527 no 1_455
H30 H15 2.7624 no 1_455
H30 H25A 3.2273 no 3_566
H30 H25C 3.3936 no 3_566
H30 H58B 3.3681 no 2_556
H30 H72 2.5953 no 1_455
H30 H77 3.5188 no 1_455
H31 Cl1 3.5457 no 1_455
H31 C50 2.9608 no 2_556
H31 C51 3.1360 no 2_556
H31 H50 2.5949 no 2_556
H31 H51 2.9209 no 2_556
H31 H72 2.9605 no 1_455
H32 C53 3.4519 no 2_556
H32 H51 3.3130 no 2_556
H32 H53 3.1005 no 2_556
H32 H54 3.3647 no 2_556
H34 O42 3.1279 no 2_556
H34 C41 3.5501 no 2_556
H34 C42 3.2735 no 2_556
H34 H29 3.4540 no 3_566
H34 H41 3.5614 no 2_556
H34 H53 3.3485 no 2_556
H34 H58B 3.0802 no 2_556
H35 C16 3.1958 no 3_666
H35 C17 3.4146 no 3_666
H35 C42 3.1450 no 2_556
H35 C43 2.9909 no 2_556
H35 C44 3.3756 no 2_556
H35 C61 3.0653 no 2_556
H35 H16 3.2161 no 3_666
H35 H17 3.5750 no 3_666
H35 H43 3.1926 no 2_556
H35 H53 3.4483 no 2_556
H35 H61 2.4574 no 2_556
H36 C61 2.9562 no 2_556
H36 C62 2.9156 no 2_556
H36 C73 3.2454 no 2_656
H36 C74 3.2731 no 2_656
H36 H4 3.5691 no 2_556
H36 H20 3.1962 no 3_666
H36 H48 3.0993 no 2_656
H36 H61 2.3812 no 2_556
H36 H62 2.3267 no 2_556
H36 H73 2.6831 no 2_656
H36 H74 2.7388 no 2_656
H37 C48 2.8913 no 2_656
H37 C49 2.9573 no 2_656
H37 C74 3.4065 no 2_656
H37 H25A 3.3672 no 3_666
H37 H25B 3.4797 no 3_666
H37 H48 2.2652 no 2_656
H37 H49 2.4043 no 2_656
H37 H54 3.2018 no 2_556
H37 H74 2.5021 no 2_656
H38 C25 3.3949 no 3_666
H38 H25B 3.0950 no 3_666
H38 H25C 2.9404 no 3_666
H38 H49 3.3099 no 2_656
H38 H54 2.9973 no 2_556
H41 H34 3.5614 no 2_546
H43 C16 3.3524 no 4_455
H43 C23 3.4552 no 4_555
H43 C76 3.3546 no 4_455
H43 H16 2.6525 no 4_455
H43 H17 3.1853 no 4_455
H43 H23 2.8095 no 4_555
H43 H35 3.1926 no 2_546
H43 H76 2.6052 no 4_455
H47 C21 3.2060 no 4_555
H47 C22 3.5419 no 4_555
H47 H21 2.6076 no 4_555
H47 H22 3.2653 no 4_555
H48 C21 3.5383 no 4_555
H48 C36 3.4348 no 2_646
H48 C37 3.0347 no 2_646
H48 H21 2.8643 no 4_555
H48 H25A 3.4635 no 4_555
H48 H36 3.0993 no 2_646
H48 H37 2.2652 no 2_646
H48 H73 3.1018 no .
H48 H74 3.1127 no .
H49 Cl1 3.5176 no 2_646
H49 C25 3.4532 no 4_555
H49 C37 3.2035 no 2_646
H49 C68 3.5318 no 2_646
H49 H25A 2.8650 no 4_555
H49 H25C 3.2009 no 4_555
H49 H37 2.4043 no 2_646
H49 H38 3.3099 no 2_646
H49 H68 2.7042 no 2_646
H50 Cl1 3.1101 no 2_646
H50 C31 3.4770 no 2_546
H50 C63 3.2822 no 2_546
H50 C64 3.1786 no 2_546
H50 H31 2.5949 no 2_546
H50 H63 2.9179 no 2_546
H50 H64 2.7268 no 2_546
H50 H68 3.4565 no 2_646
H51 C31 3.5159 no 2_546
H51 C64 2.9851 no 2_546
H51 C65 3.5720 no 2_546
H51 H31 2.9209 no 2_546
H51 H32 3.3130 no 2_546
H51 H64 2.3336 no 2_546
H51 H65 3.4023 no 2_546
H53 C33 3.3700 no 2_546
H53 C34 3.0500 no 2_546
H53 C35 3.1017 no 2_546
H53 C36 3.4392 no 2_546
H53 H32 3.1005 no 2_546
H53 H34 3.3485 no 2_546
H53 H35 3.4483 no 2_546
H54 C33 3.4616 no 2_546
H54 C37 3.0078 no 2_546
H54 C38 2.8972 no 2_546
H54 C66 3.5953 no 2_546
H54 C67 3.4037 no 2_546
H54 H32 3.3647 no 2_546
H54 H37 3.2018 no 2_546
H54 H38 2.9973 no 2_546
H54 H65 2.9125 no 2_546
H54 H67 3.5835 no 2_546
H54 H74 3.1097 no 1_455
H54 H75 3.5063 no 1_455
H55 C68 3.5598 no 2_546
H55 C69 3.1203 no 2_546
H55 C69 3.3961 no 4_454
H55 C70 2.9131 no 2_546
H55 C70 3.2691 no 4_454
H55 C71 3.1739 no 2_546
H55 C75 3.4935 no 1_455
H55 H65 3.0447 no 2_546
H55 H69 3.4695 no 2_546
H55 H69 2.8678 no 4_454
H55 H70 3.1805 no 2_546
H55 H70 2.5966 no 4_454
H55 H71 3.5490 no 2_546
H55 H75 2.6026 no 1_455
H56 C69 3.1500 no 4_454
H56 C70 3.5471 no 4_454
H56 H69 2.6992 no 4_454
H56 H70 3.4041 no 4_454
H56 H75 3.2182 no 1_455
H58A C8 3.4792 no 4_555
H58A C19 3.3302 no 4_555
H58A C20 3.3907 no 4_555
H58A C21 3.4408 no 4_555
H58A C22 3.4322 no 4_555
H58A C23 3.3607 no 4_555
H58A C24 3.3071 no 4_555
H58A H8 3.5401 no 4_555
H58B C28 3.3080 no 2_546
H58B C29 2.9718 no 2_546
H58B C30 3.0514 no 2_546
H58B C31 3.4726 no 2_546
H58B H28 3.0552 no 4_555
H58B H29 3.2540 no 2_546
H58B H29 3.4919 no 4_555
H58B H30 3.3681 no 2_546
H58B H34 3.0802 no 2_546
H58C C6 3.4420 no 4_555
H58C C7 3.3984 no 4_555
H58C C8 3.4883 no 4_555
H58C C9 3.5962 no 4_555
H58C C11 3.5854 no 4_555
H58C C24 3.5652 no 4_555
H58C C28 3.0287 no 4_555
H58C C29 3.5384 no 4_555
H58C H3 3.1380 no 4_555
H58C H28 2.3227 no 4_555
H58C H29 3.3472 no 4_555
H58C H76 3.5605 no 4_455
H58C H77 3.0160 no 4_455
H61 C35 2.9780 no 2_546
H61 C36 2.9346 no 2_546
H61 C73 3.5604 no 1_455
H61 H35 2.4574 no 2_546
H61 H36 2.3812 no 2_546
H61 H73 3.1710 no 1_455
H62 C20 3.2393 no 4_455
H62 C21 3.0340 no 4_455
H62 C36 3.2245 no 2_546
H62 C73 3.1399 no 1_455
H62 H20 2.9224 no 4_455
H62 H21 2.5107 no 4_455
H62 H36 2.3267 no 2_546
H62 H73 2.2708 no 1_455
H63 Cl1 3.4677 no 1_455
H63 C20 3.4865 no 4_455
H63 C21 3.0495 no 4_455
H63 C22 3.5081 no 4_455
H63 H18 3.2616 no 4_455
H63 H21 2.9681 no 4_455
H63 H50 2.9179 no 2_556
H64 C50 3.1809 no 2_556
H64 C51 2.9894 no 2_556
H64 H50 2.7268 no 2_556
H64 H51 2.3336 no 2_556
H65 C53 3.5994 no 2_556
H65 C54 2.8952 no 2_556
H65 C55 2.9771 no 2_556
H65 H51 3.4023 no 2_556
H65 H54 2.9125 no 2_556
H65 H55 3.0447 no 2_556
H67 H22 3.1293 no 4_555
H67 H54 3.5835 no 2_556
H68 C49 3.2679 no 2_656
H68 H49 2.7042 no 2_656
H68 H50 3.4565 no 2_656
H69 C55 3.4472 no 4_555
H69 C56 3.3752 no 4_555
H69 C70 3.2357 no 3_667
H69 H55 3.4695 no 2_556
H69 H55 2.8678 no 4_555
H69 H56 2.6992 no 4_555
H69 H70 2.6124 no 3_667
H70 C55 3.3099 no 4_555
H70 C69 3.0285 no 3_667
H70 C70 3.2204 no 3_667
H70 C75 3.2671 no 4_455
H70 H23 3.5503 no 4_555
H70 H55 3.1805 no 2_556
H70 H55 2.5966 no 4_555
H70 H56 3.4041 no 4_555
H70 H69 2.6124 no 3_667
H70 H70 2.9929 no 3_667
H70 H75 2.4796 no 4_455
H71 C17 3.4933 no 4_455
H71 H16 3.5985 no 4_455
H71 H17 2.6248 no 4_455
H71 H55 3.5490 no 2_556
H71 H76 3.5156 no 4_455
H72 Cl1 3.4628 no .
H72 C15 3.4440 no .
H72 C29 3.0968 no 1_655
H72 C30 2.5243 no 1_655
H72 C31 2.8024 no 1_655
H72 H3 3.4682 no 1_655
H72 H15 2.9166 no .
H72 H29 3.4883 no 1_655
H72 H30 2.5953 no 1_655
H72 H31 2.9605 no 1_655
H73 C36 3.5325 no 2_646
H73 C61 3.3522 no 1_655
H73 C62 2.8677 no 1_655
H73 H4 3.2822 no 1_655
H73 H21 3.3109 no 4_555
H73 H36 2.6831 no 2_646
H73 H48 3.1018 no .
H73 H61 3.1710 no 1_655
H73 H62 2.2708 no 1_655
H74 C36 3.0237 no 2_646
H74 C37 2.9062 no 2_646
H74 C54 3.2884 no 1_655
H74 H4 3.1611 no 1_655
H74 H36 2.7388 no 2_646
H74 H37 2.5021 no 2_646
H74 H48 3.1127 no .
H74 H54 3.1097 no 1_655
H75 C54 3.2175 no 1_655
H75 C55 2.6577 no 1_655
H75 C56 3.0430 no 1_655
H75 C70 3.1529 no 4_554
H75 H24 3.5484 no 1_655
H75 H54 3.5063 no 1_655
H75 H55 2.6026 no 1_655
H75 H56 3.2182 no 1_655
H75 H70 2.4796 no 4_554
H76 O42 2.8126 no 4_554
H76 C16 3.5188 no .
H76 C23 3.1677 no 1_655
H76 C24 3.2026 no 1_655
H76 C42 3.5328 no 4_554
H76 C43 3.3100 no 4_554
H76 H3 3.0257 no 1_655
H76 H16 2.6182 no .
H76 H23 2.6517 no 1_655
H76 H24 2.7180 no 1_655
H76 H43 2.6052 no 4_554
H76 H58C 3.5605 no 4_554
H76 H71 3.5156 no 4_554
H77 O42 2.8855 no 4_554
H77 C15 3.0821 no .
H77 C16 2.9390 no .
H77 C28 3.2155 no 1_655
H77 C29 2.7489 no 1_655
H77 C30 3.2519 no 1_655
H77 C58 3.4386 no 4_554
H77 H3 2.6877 no 1_655
H77 H15 2.5856 no .
H77 H16 2.2881 no .
H77 H28 3.3965 no 1_655
H77 H29 2.6695 no 1_655
H77 H30 3.5188 no 1_655
H77 H58C 3.0160 no 4_554

loop_
_geom_torsion_atom_site_label_1
_geom_torsion_atom_site_label_2
_geom_torsion_atom_site_label_3
_geom_torsion_atom_site_label_4
_geom_torsion
_geom_torsion_publ_flag
C25 O9 C9 C8 -0.1(15) no
C25 O9 C9 C10 177.9(9) no
C58 O42 C42 C41 17.9(14) no
C58 O42 C42 C43 -158.9(8) no
C1 N2 C3 C4 -0.5(8) no
C3 N2 C1 Au1 -179.9(5) no
C3 N2 C1 N5 0.2(7) no
C1 N2 C6 C7 90.0(8) no
C1 N2 C6 C11 -94.1(9) no
C6 N2 C1 Au1 -2.6(10) no
C6 N2 C1 N5 177.5(6) no
C3 N2 C6 C7 -92.9(9) no
C3 N2 C6 C11 83.0(8) no
C6 N2 C3 C4 -177.9(6) no
C1 N5 C4 C3 -0.5(8) no
C4 N5 C1 Au1 -179.7(5) no
C4 N5 C1 N2 0.2(7) no
C1 N5 C39 C40 -90.4(7) no
C1 N5 C39 C44 92.9(8) no
C39 N5 C1 Au1 3.3(9) no
C39 N5 C1 N2 -176.9(5) no
C4 N5 C39 C40 92.9(8) no
C4 N5 C39 C44 -83.8(8) no
C39 N5 C4 C3 176.6(5) no
N2 C3 C4 N5 0.6(9) no
N2 C6 C7 C8 176.4(6) no
N2 C6 C7 C12 -5.3(12) no
N2 C6 C11 C10 -177.2(6) no
N2 C6 C11 C26 1.4(11) no
C7 C6 C11 C10 -1.4(12) no
C7 C6 C11 C26 177.1(7) no
C11 C6 C7 C8 0.7(12) no
C11 C6 C7 C12 179.0(7) no
C6 C7 C8 C9 -1.1(13) no
C6 C7 C12 C13 -118.0(9) no
C6 C7 C12 C19 117.4(8) no
C8 C7 C12 C13 60.3(10) no
C8 C7 C12 C19 -64.3(11) no
C12 C7 C8 C9 -179.5(8) no
C7 C8 C9 O9 -179.7(8) no
C7 C8 C9 C10 2.4(14) no
O9 C9 C10 C11 178.7(8) no
C8 C9 C10 C11 -3.2(15) no
C9 C10 C11 C6 2.6(14) no
C9 C10 C11 C26 -176.0(8) no
C6 C11 C26 C27 -90.3(9) no
C6 C11 C26 C33 139.5(8) no
C10 C11 C26 C27 88.2(10) no
C10 C11 C26 C33 -42.0(12) no
C7 C12 C13 C14 19.8(10) no
C7 C12 C13 C18 -159.5(6) no
C7 C12 C19 C20 87.3(10) no
C7 C12 C19 C24 -94.0(8) no
C13 C12 C19 C20 -38.2(9) no
C13 C12 C19 C24 140.5(7) no
C19 C12 C13 C14 142.7(6) no
C19 C12 C13 C18 -36.6(9) no
C12 C13 C14 C15 -179.2(6) no
C12 C13 C18 C17 179.2(7) no
C14 C13 C18 C17 -0.0(13) no
C18 C13 C14 C15 0.0(12) no
C13 C14 C15 C16 -0.0(12) no
C14 C15 C16 C17 0.0(14) no
C15 C16 C17 C18 -0.0(15) no
C16 C17 C18 C13 0.0(14) no
C12 C19 C20 C21 178.3(7) no
C12 C19 C24 C23 -178.5(7) no
C20 C19 C24 C23 0.3(12) no
C24 C19 C20 C21 -0.5(11) no
C19 C20 C21 C22 0.4(11) no
C20 C21 C22 C23 -0.2(12) no
C21 C22 C23 C24 -0.0(14) no
C22 C23 C24 C19 -0.0(15) no
C11 C26 C27 C28 -17.0(12) no
C11 C26 C27 C32 160.3(7) no
C11 C26 C33 C34 91.5(10) no
C11 C26 C33 C38 -87.9(8) no
C27 C26 C33 C34 -38.1(11) no
C27 C26 C33 C38 142.5(7) no
C33 C26 C27 C28 111.3(9) no
C33 C26 C27 C32 -71.4(10) no
C26 C27 C28 C29 178.4(7) no
C26 C27 C32 C31 -174.3(14) no
C28 C27 C32 C31 3(3) no
C32 C27 C28 C29 1.1(17) no
C27 C28 C29 C30 -2.1(13) no
C28 C29 C30 C31 -1(2) no
C29 C30 C31 C32 5(4) no
C30 C31 C32 C27 -6(4) no
C26 C33 C34 C35 -175.5(7) no
C26 C33 C38 C37 175.3(9) no
C34 C33 C38 C37 -4.1(17) no
C38 C33 C34 C35 3.9(13) no
C33 C34 C35 C36 -1.8(14) no
C34 C35 C36 C37 -0.2(19) no
C35 C36 C37 C38 -0(2) no
C36 C37 C38 C33 2(2) no
N5 C39 C40 C41 -175.9(5) no
N5 C39 C40 C45 5.7(9) no
N5 C39 C44 C43 175.3(5) no
N5 C39 C44 C59 -9.6(10) no
C40 C39 C44 C43 -1.4(10) no
C40 C39 C44 C59 173.8(6) no
C44 C39 C40 C41 0.7(10) no
C44 C39 C40 C45 -177.7(6) no
C39 C40 C41 C42 1.3(11) no
C39 C40 C45 C46 150.6(6) no
C39 C40 C45 C52 -80.8(8) no
C41 C40 C45 C46 -27.7(9) no
C41 C40 C45 C52 100.9(7) no
C45 C40 C41 C42 179.7(6) no
C40 C41 C42 O42 -179.2(7) no
C40 C41 C42 C43 -2.6(13) no
O42 C42 C43 C44 178.7(8) no
C41 C42 C43 C44 1.8(15) no
C42 C43 C44 C39 0.1(13) no
C42 C43 C44 C59 -175.2(8) no
C39 C44 C59 C60 105.5(8) no
C39 C44 C59 C66 -125.5(7) no
C43 C44 C59 C60 -79.3(9) no
C43 C44 C59 C66 49.6(10) no
C40 C45 C46 C47 -65.7(8) no
C40 C45 C46 C51 112.1(7) no
C40 C45 C52 C53 -35.8(9) no
C40 C45 C52 C57 148.0(6) no
C46 C45 C52 C53 92.7(8) no
C46 C45 C52 C57 -83.4(7) no
C52 C45 C46 C47 165.8(5) no
C52 C45 C46 C51 -16.5(9) no
C45 C46 C47 C48 177.8(7) no
C45 C46 C51 C50 -177.7(6) no
C47 C46 C51 C50 0.0(12) no
C51 C46 C47 C48 -0.0(14) no
C46 C47 C48 C49 0.0(18) no
C47 C48 C49 C50 -0.0(17) no
C48 C49 C50 C51 0.0(14) no
C49 C50 C51 C46 -0.0(13) no
C45 C52 C53 C54 -174.4(6) no
C45 C52 C57 C56 174.5(7) no
C53 C52 C57 C56 -1.8(13) no
C57 C52 C53 C54 1.8(11) no
C52 C53 C54 C55 -0.4(12) no
C53 C54 C55 C56 -0.9(15) no
C54 C55 C56 C57 0.8(19) no
C55 C56 C57 C52 0.6(18) no
C44 C59 C60 C61 -27.5(10) no
C44 C59 C60 C65 161.6(5) no
C44 C59 C66 C67 85.9(7) no
C44 C59 C66 C71 -90.8(8) no
C60 C59 C66 C67 -145.9(6) no
C60 C59 C66 C71 37.4(8) no
C66 C59 C60 C61 -152.9(6) no
C66 C59 C60 C65 36.2(9) no
C59 C60 C61 C62 -175.0(8) no
C59 C60 C65 C64 176.9(9) no
C61 C60 C65 C64 4.9(16) no
C65 C60 C61 C62 -3.4(15) no
C60 C61 C62 C63 -1(2) no
C61 C62 C63 C64 3.6(19) no
C62 C63 C64 C65 -2.1(18) no
C63 C64 C65 C60 -2(2) no
C59 C66 C67 C68 -175.9(6) no
C59 C66 C71 C70 175.0(6) no
C67 C66 C71 C70 -1.7(10) no
C71 C66 C67 C68 0.9(10) no
C66 C67 C68 C69 -0.8(11) no
C67 C68 C69 C70 1.4(11) no
C68 C69 C70 C71 -2.2(12) no
C69 C70 C71 C66 2.3(12) no
C73 C72 C77 C76 0.0(18) no
C77 C72 C73 C74 -0.0(17) no
C72 C73 C74 C75 0.0(17) no
C73 C74 C75 C76 0.0(16) no
C74 C75 C76 C77 -0.0(17) no
C75 C76 C77 C72 -0.0(18) no
